data_4076528
loop_
_publ_author_name
'Kubo, Kazuyuki'
'Kawanaka, Tomohiro'
'Tomioka, Masao'
'Mizuta, Tsutomu'

_publ_section_title
;
 Synthesis and Crystal Structures ofP-Iron-Substituted Phosphinoborane
 Monomers
;
_journal_issue 5
_journal_name_full Organometallics
_journal_page_first 2026
_journal_paper_doi 10.1021/om201287s
_journal_volume 31
_journal_year 2012
_chemical_formula_sum 'C43 H56 B Fe O2 P'
_chemical_formula_weight 702.51
_chemical_name_systematic
; 
 ? 
;
_space_group_IT_number 14
_symmetry_cell_setting monoclinic
_symmetry_space_group_name_Hall '-P 2ybc'
_symmetry_space_group_name_H-M 'P 1 21/c 1'
_atom_sites_solution_hydrogens geom
_atom_sites_solution_primary direct
_atom_sites_solution_secondary difmap
_audit_creation_method SHELXL-97
_cell_angle_alpha 90.00
_cell_angle_beta 90.6480(10)
_cell_angle_gamma 90.00
_cell_formula_units_Z 4
_cell_length_a 11.4640(2)
_cell_length_b 18.9210(3)
_cell_length_c 17.6940(4)
_cell_measurement_temperature 200(2)
_cell_volume 3837.77(13)
_computing_cell_refinement 'HKL (Otwinowski, 1997)'
_computing_data_collection 'HKL (Otwinowski, 1997)'
_computing_data_reduction 'HKL (Otwinowski, 1997)'
_computing_structure_refinement 'SHELXL-97 (Sheldrick, 1997)'
_computing_structure_solution 'SHELXS-97 (Sheldrick, 1990)'
_diffrn_ambient_temperature 200(2)
_diffrn_measured_fraction_theta_full 0.993
_diffrn_measured_fraction_theta_max 0.993
_diffrn_measurement_device_type 'Mac Science DIP2030 Imaging Plate'
_diffrn_radiation_monochromator graphite
_diffrn_radiation_source 'fine-focus sealed tube'
_diffrn_radiation_type MoK\a
_diffrn_radiation_wavelength 0.71069
_diffrn_reflns_av_R_equivalents 0.0000
_diffrn_reflns_av_sigmaI/netI 0.0297
_diffrn_reflns_limit_h_max 14
_diffrn_reflns_limit_h_min 0
_diffrn_reflns_limit_k_max 24
_diffrn_reflns_limit_k_min 0
_diffrn_reflns_limit_l_max 22
_diffrn_reflns_limit_l_min -22
_diffrn_reflns_number 8750
_diffrn_reflns_theta_full 27.50
_diffrn_reflns_theta_max 27.50
_diffrn_reflns_theta_min 2.15
_exptl_absorpt_coefficient_mu 0.469
_exptl_absorpt_correction_type none
_exptl_crystal_colour 'deep green'
_exptl_crystal_density_diffrn 1.216
_exptl_crystal_density_method 'not measured'
_exptl_crystal_description block
_exptl_crystal_F_000 1504
_exptl_crystal_size_max 0.55
_exptl_crystal_size_mid 0.33
_exptl_crystal_size_min 0.20
_refine_diff_density_max 0.648
_refine_diff_density_min -0.385
_refine_diff_density_rms 0.061
_refine_ls_extinction_coef 0.0038(4)
_refine_ls_extinction_expression Fc^*^=kFc[1+0.001xFc^2^\l^3^/sin(2\q)]^-1/4^
_refine_ls_extinction_method SHELXL
_refine_ls_goodness_of_fit_ref 1.036
_refine_ls_hydrogen_treatment constr
_refine_ls_matrix_type full
_refine_ls_number_parameters 449
_refine_ls_number_reflns 8750
_refine_ls_number_restraints 0
_refine_ls_restrained_S_all 1.036
_refine_ls_R_factor_all 0.0558
_refine_ls_R_factor_gt 0.0438
_refine_ls_shift/su_max 0.001
_refine_ls_shift/su_mean 0.000
_refine_ls_structure_factor_coef Fsqd
_refine_ls_weighting_details 'calc w=1/[\s^2^(Fo^2^)+(0.0456P)^2^+4.0513P] where P=(Fo^2^+2Fc^2^)/3'
_refine_ls_weighting_scheme calc
_refine_ls_wR_factor_gt 0.1032
_refine_ls_wR_factor_ref 0.1096
_reflns_number_gt 7283
_reflns_number_total 8750
_reflns_threshold_expression >2sigma(I)
_cod_data_source_file om201287s_si_002.cif
_cod_data_source_block compound_4
_cod_depositor_comments
;
The following automatic conversions were performed:

'_symmetry_cell_setting' value 'Monoclinic' changed to 'monoclinic'
according to /home/saulius/struct/CIF-dictionaries/cif_core.dic
dictionary named 'cif_core.dic' version 2.4.1 from 2010-06-29.

Automatic conversion script
Id: cif_fix_values 1715 2011-07-08 13:25:40Z adriana 
;
_cod_original_sg_symbol_H-M 'P21/c '
_cod_database_code 4076528

loop_
_symmetry_equiv_pos_as_xyz
'x, y, z'
'-x, y+1/2, -z+1/2'
'-x, -y, -z'
'x, -y-1/2, z-1/2'

loop_
_atom_site_label
_atom_site_type_symbol
_atom_site_fract_x
_atom_site_fract_y
_atom_site_fract_z
_atom_site_U_iso_or_equiv
_atom_site_adp_type
_atom_site_occupancy
_atom_site_symmetry_multiplicity
_atom_site_calc_flag
_atom_site_refinement_flags
Fe1 Fe 0.51754(2) 0.069757(14) 0.873691(15) 0.01749(9) Uani 1 1 d .
P1 P 0.39320(4) 0.14483(2) 0.80160(3) 0.01475(11) Uani 1 1 d .
O1 O 0.43119(15) 0.12097(8) 1.01775(8) 0.0316(4) Uani 1 1 d .
O2 O 0.35681(15) -0.04888(8) 0.88530(10) 0.0350(4) Uani 1 1 d .
C1 C 0.64006(19) 0.04158(14) 0.79026(13) 0.0337(5) Uani 1 1 d .
H1 H 0.6208 0.0286 0.7398 0.040 Uiso 1 1 calc R
C2 C 0.6634(2) 0.11072(13) 0.81650(16) 0.0402(6) Uani 1 1 d .
H2 H 0.6629 0.1525 0.7867 0.048 Uiso 1 1 calc R
C3 C 0.68759(19) 0.10685(14) 0.89417(17) 0.0412(6) Uani 1 1 d .
H3 H 0.7065 0.1456 0.9262 0.049 Uiso 1 1 calc R
C4 C 0.67894(19) 0.03537(15) 0.91674(14) 0.0372(6) Uani 1 1 d .
H4 H 0.6905 0.0177 0.9665 0.045 Uiso 1 1 calc R
C5 C 0.65042(19) -0.00475(12) 0.85274(14) 0.0323(5) Uani 1 1 d .
H5 H 0.6398 -0.0545 0.8515 0.039 Uiso 1 1 calc R
C6 C 0.54637(16) 0.27003(9) 0.80731(10) 0.0166(4) Uani 1 1 d .
C7 C 0.59519(17) 0.27902(10) 0.88016(11) 0.0192(4) Uani 1 1 d .
C8 C 0.71055(18) 0.30129(11) 0.89000(12) 0.0252(4) Uani 1 1 d .
H51 H 0.7407 0.3067 0.9399 0.030 Uiso 1 1 calc R
C9 C 0.78252(18) 0.31576(11) 0.82968(13) 0.0258(4) Uani 1 1 d .
C10 C 0.73547(17) 0.30768(10) 0.75755(12) 0.0231(4) Uani 1 1 d .
H52 H 0.7831 0.3170 0.7151 0.028 Uiso 1 1 calc R
C11 C 0.62074(17) 0.28632(10) 0.74552(11) 0.0191(4) Uani 1 1 d .
C12 C 0.52787(19) 0.26663(12) 0.95201(11) 0.0260(4) Uani 1 1 d .
H6 H 0.5731 0.2358 0.9858 0.039 Uiso 1 1 calc R
H7 H 0.4530 0.2441 0.9397 0.039 Uiso 1 1 calc R
H8 H 0.5138 0.3120 0.9771 0.039 Uiso 1 1 calc R
C13 C 0.9060(2) 0.34195(14) 0.84085(16) 0.0397(6) Uani 1 1 d .
H9 H 0.9073 0.3936 0.8372 0.060 Uiso 1 1 calc R
H10 H 0.9559 0.3217 0.8018 0.060 Uiso 1 1 calc R
H11 H 0.9350 0.3275 0.8908 0.060 Uiso 1 1 calc R
C14 C 0.57937(19) 0.27933(12) 0.66473(11) 0.0281(5) Uani 1 1 d .
H12 H 0.6413 0.2948 0.6308 0.042 Uiso 1 1 calc R
H13 H 0.5100 0.3088 0.6567 0.042 Uiso 1 1 calc R
H14 H 0.5600 0.2298 0.6542 0.042 Uiso 1 1 calc R
C15 C 0.32056(16) 0.29436(9) 0.75330(11) 0.0182(4) Uani 1 1 d .
C16 C 0.28115(17) 0.35207(10) 0.79847(12) 0.0233(4) Uani 1 1 d .
C17 C 0.19184(19) 0.39633(11) 0.77291(14) 0.0307(5) Uani 1 1 d .
H53 H 0.1661 0.4332 0.8051 0.037 Uiso 1 1 calc R
C18 C 0.13912(19) 0.38874(12) 0.70258(15) 0.0335(5) Uani 1 1 d .
C19 C 0.18010(19) 0.33543(11) 0.65712(13) 0.0286(5) Uani 1 1 d .
H54 H 0.1473 0.3300 0.6079 0.034 Uiso 1 1 calc R
C20 C 0.26831(17) 0.28884(10) 0.68057(11) 0.0219(4) Uani 1 1 d .
C21 C 0.3325(2) 0.36907(11) 0.87499(13) 0.0310(5) Uani 1 1 d .
H15 H 0.3041 0.4153 0.8917 0.046 Uiso 1 1 calc R
H16 H 0.4178 0.3702 0.8718 0.046 Uiso 1 1 calc R
H17 H 0.3092 0.3328 0.9113 0.046 Uiso 1 1 calc R
C22 C 0.0437(2) 0.43813(16) 0.6755(2) 0.0540(8) Uani 1 1 d .
H18 H 0.0693 0.4629 0.6300 0.081 Uiso 1 1 calc R
H19 H 0.0267 0.4727 0.7152 0.081 Uiso 1 1 calc R
H20 H -0.0269 0.4108 0.6637 0.081 Uiso 1 1 calc R
C23 C 0.3069(2) 0.23614(11) 0.62200(12) 0.0270(4) Uani 1 1 d .
H21 H 0.2384 0.2122 0.6005 0.040 Uiso 1 1 calc R
H22 H 0.3587 0.2012 0.6457 0.040 Uiso 1 1 calc R
H23 H 0.3486 0.2608 0.5818 0.040 Uiso 1 1 calc R
C24 C 0.25245(16) 0.11390(9) 0.75797(10) 0.0150(3) Uani 1 1 d .
C25 C 0.14363(16) 0.13505(9) 0.79001(10) 0.0173(4) Uani 1 1 d .
C26 C 0.04617(17) 0.14028(11) 0.74223(11) 0.0221(4) Uani 1 1 d .
H55 H -0.0237 0.1594 0.7621 0.027 Uiso 1 1 calc R
C27 C 0.04653(17) 0.11896(10) 0.66747(11) 0.0211(4) Uani 1 1 d .
C28 C 0.14632(18) 0.08601(11) 0.64218(11) 0.0222(4) Uani 1 1 d .
H56 H 0.1442 0.0649 0.5935 0.027 Uiso 1 1 calc R
C29 C 0.25017(17) 0.08196(10) 0.68412(10) 0.0180(4) Uani 1 1 d .
C30 C 0.12040(16) 0.14674(10) 0.87591(10) 0.0183(4) Uani 1 1 d .
C31 C 0.17259(19) 0.08436(12) 0.92052(12) 0.0269(4) Uani 1 1 d .
H24 H 0.2572 0.0829 0.9132 0.040 Uiso 1 1 calc R
H25 H 0.1378 0.0401 0.9024 0.040 Uiso 1 1 calc R
H26 H 0.1561 0.0903 0.9744 0.040 Uiso 1 1 calc R
C32 C 0.16894(18) 0.21662(11) 0.90698(12) 0.0254(4) Uani 1 1 d .
H27 H 0.1435 0.2230 0.9592 0.038 Uiso 1 1 calc R
H28 H 0.1400 0.2559 0.8759 0.038 Uiso 1 1 calc R
H29 H 0.2544 0.2156 0.9057 0.038 Uiso 1 1 calc R
C33 C -0.01077(18) 0.14639(12) 0.89391(12) 0.0266(4) Uani 1 1 d .
H30 H -0.0210 0.1467 0.9488 0.040 Uiso 1 1 calc R
H31 H -0.0469 0.1038 0.8725 0.040 Uiso 1 1 calc R
H32 H -0.0478 0.1884 0.8719 0.040 Uiso 1 1 calc R
C34 C -0.05911(18) 0.13149(12) 0.61499(12) 0.0272(4) Uani 1 1 d .
C35 C -0.1738(2) 0.1240(2) 0.65782(17) 0.0617(9) Uani 1 1 d .
H33 H -0.2396 0.1285 0.6223 0.093 Uiso 1 1 calc R
H34 H -0.1786 0.1611 0.6963 0.093 Uiso 1 1 calc R
H35 H -0.1765 0.0776 0.6823 0.093 Uiso 1 1 calc R
C36 C -0.0619(3) 0.0814(2) 0.5491(2) 0.0897(16) Uani 1 1 d .
H36 H -0.1346 0.0881 0.5203 0.135 Uiso 1 1 calc R
H37 H -0.0577 0.0327 0.5677 0.135 Uiso 1 1 calc R
H38 H 0.0048 0.0908 0.5164 0.135 Uiso 1 1 calc R
C37 C -0.0536(3) 0.20753(18) 0.5865(2) 0.0690(11) Uani 1 1 d .
H39 H 0.0160 0.2137 0.5555 0.103 Uiso 1 1 calc R
H40 H -0.0501 0.2399 0.6296 0.103 Uiso 1 1 calc R
H41 H -0.1234 0.2178 0.5559 0.103 Uiso 1 1 calc R
C38 C 0.35023(18) 0.03824(11) 0.64688(11) 0.0226(4) Uani 1 1 d .
C39 C 0.3809(2) -0.02227(11) 0.70093(13) 0.0304(5) Uani 1 1 d .
H42 H 0.4330 -0.0556 0.6757 0.046 Uiso 1 1 calc R
H43 H 0.3094 -0.0468 0.7157 0.046 Uiso 1 1 calc R
H44 H 0.4200 -0.0032 0.7460 0.046 Uiso 1 1 calc R
C40 C 0.4608(2) 0.07967(12) 0.62719(13) 0.0306(5) Uani 1 1 d .
H45 H 0.4884 0.1056 0.6719 0.046 Uiso 1 1 calc R
H46 H 0.4432 0.1131 0.5863 0.046 Uiso 1 1 calc R
H47 H 0.5215 0.0467 0.6108 0.046 Uiso 1 1 calc R
C41 C 0.3108(2) 0.00247(14) 0.57262(13) 0.0391(6) Uani 1 1 d .
H48 H 0.3747 -0.0265 0.5531 0.059 Uiso 1 1 calc R
H49 H 0.2898 0.0388 0.5354 0.059 Uiso 1 1 calc R
H50 H 0.2430 -0.0276 0.5822 0.059 Uiso 1 1 calc R
C42 C 0.46412(17) 0.10379(10) 0.96000(11) 0.0217(4) Uani 1 1 d .
C43 C 0.41657(18) -0.00126(10) 0.87775(11) 0.0236(4) Uani 1 1 d .
B1 B 0.41766(18) 0.24090(10) 0.78727(11) 0.0150(4) Uani 1 1 d .

loop_
_atom_site_aniso_label
_atom_site_aniso_U_11
_atom_site_aniso_U_22
_atom_site_aniso_U_33
_atom_site_aniso_U_23
_atom_site_aniso_U_13
_atom_site_aniso_U_12
Fe1 0.01548(14) 0.01747(14) 0.01955(14) 0.00351(10) 0.00171(10) 0.00390(10)
P1 0.0142(2) 0.0129(2) 0.0171(2) 0.00178(17) -0.00108(16) -0.00021(16)
O1 0.0417(9) 0.0325(8) 0.0209(7) -0.0016(6) 0.0069(6) -0.0013(7)
O2 0.0403(10) 0.0243(8) 0.0406(9) 0.0044(7) 0.0055(7) -0.0079(7)
C1 0.0220(11) 0.0512(14) 0.0281(11) 0.0035(10) 0.0090(9) 0.0146(10)
C2 0.0217(11) 0.0337(12) 0.0657(17) 0.0246(12) 0.0215(11) 0.0112(9)
C3 0.0130(10) 0.0448(14) 0.0660(17) -0.0145(13) 0.0028(10) -0.0010(9)
C4 0.0186(11) 0.0574(16) 0.0356(12) 0.0110(11) -0.0030(9) 0.0162(10)
C5 0.0227(11) 0.0241(10) 0.0504(14) 0.0056(10) 0.0116(10) 0.0112(8)
C6 0.0172(9) 0.0116(8) 0.0210(9) 0.0016(7) 0.0009(7) 0.0001(6)
C7 0.0200(9) 0.0170(9) 0.0204(9) 0.0012(7) -0.0006(7) -0.0011(7)
C8 0.0233(10) 0.0260(10) 0.0263(10) 0.0028(8) -0.0073(8) -0.0035(8)
C9 0.0176(10) 0.0236(10) 0.0360(11) 0.0046(9) -0.0020(8) -0.0026(7)
C10 0.0209(10) 0.0197(9) 0.0287(10) 0.0034(8) 0.0059(8) -0.0006(7)
C11 0.0220(10) 0.0144(8) 0.0209(9) 0.0029(7) 0.0018(7) -0.0003(7)
C12 0.0296(11) 0.0296(11) 0.0188(9) -0.0009(8) 0.0003(8) -0.0072(8)
C13 0.0206(11) 0.0472(14) 0.0513(15) 0.0079(12) -0.0034(10) -0.0109(10)
C14 0.0300(11) 0.0350(12) 0.0194(9) 0.0044(8) 0.0033(8) -0.0071(9)
C15 0.0166(9) 0.0142(8) 0.0240(9) 0.0056(7) 0.0024(7) -0.0016(7)
C16 0.0203(10) 0.0170(9) 0.0327(11) 0.0032(8) 0.0059(8) -0.0022(7)
C17 0.0256(11) 0.0181(9) 0.0486(14) 0.0085(9) 0.0125(10) 0.0043(8)
C18 0.0202(10) 0.0279(11) 0.0526(14) 0.0188(10) 0.0033(10) 0.0041(8)
C19 0.0231(11) 0.0286(11) 0.0341(11) 0.0148(9) -0.0056(9) -0.0030(8)
C20 0.0192(9) 0.0195(9) 0.0269(10) 0.0104(8) -0.0027(8) -0.0043(7)
C21 0.0332(12) 0.0220(10) 0.0378(12) -0.0081(9) 0.0055(10) 0.0008(9)
C22 0.0361(15) 0.0496(16) 0.076(2) 0.0278(15) 0.0023(14) 0.0198(12)
C23 0.0336(12) 0.0241(10) 0.0230(10) 0.0053(8) -0.0095(8) -0.0052(8)
C24 0.0160(8) 0.0137(8) 0.0153(8) 0.0022(7) 0.0002(6) -0.0020(6)
C25 0.0186(9) 0.0155(8) 0.0178(8) -0.0016(7) 0.0012(7) -0.0027(7)
C26 0.0162(9) 0.0270(10) 0.0232(9) -0.0022(8) 0.0000(7) 0.0001(7)
C27 0.0196(9) 0.0235(10) 0.0202(9) 0.0010(8) -0.0035(7) -0.0045(7)
C28 0.0256(10) 0.0249(10) 0.0161(9) -0.0031(7) 0.0000(7) -0.0037(8)
C29 0.0214(9) 0.0160(8) 0.0165(8) 0.0002(7) 0.0025(7) -0.0028(7)
C30 0.0157(9) 0.0222(9) 0.0171(8) -0.0014(7) 0.0017(7) 0.0002(7)
C31 0.0267(11) 0.0332(11) 0.0209(10) 0.0063(8) 0.0043(8) 0.0029(8)
C32 0.0232(10) 0.0297(11) 0.0235(10) -0.0091(8) 0.0059(8) -0.0041(8)
C33 0.0186(10) 0.0351(11) 0.0261(10) -0.0038(9) 0.0053(8) -0.0019(8)
C34 0.0198(10) 0.0387(12) 0.0230(10) 0.0002(9) -0.0064(8) -0.0035(8)
C35 0.0271(14) 0.112(3) 0.0455(16) 0.0140(17) -0.0075(12) -0.0094(16)
C36 0.068(2) 0.127(4) 0.073(2) -0.066(2) -0.048(2) 0.041(2)
C37 0.060(2) 0.066(2) 0.080(2) 0.0334(19) -0.0399(18) -0.0169(17)
C38 0.0274(11) 0.0213(9) 0.0193(9) -0.0041(8) 0.0025(8) 0.0021(8)
C39 0.0433(13) 0.0190(10) 0.0290(11) -0.0022(8) 0.0032(9) 0.0062(9)
C40 0.0310(12) 0.0294(11) 0.0316(11) 0.0010(9) 0.0134(9) 0.0046(9)
C41 0.0439(14) 0.0464(14) 0.0269(11) -0.0175(10) -0.0015(10) 0.0108(11)
C42 0.0198(10) 0.0210(9) 0.0243(10) 0.0058(8) -0.0027(7) 0.0004(7)
C43 0.0264(11) 0.0209(10) 0.0235(10) 0.0021(8) 0.0030(8) 0.0071(8)
B1 0.0174(10) 0.0137(9) 0.0141(9) 0.0011(7) 0.0025(7) 0.0000(7)

loop_
_atom_type_symbol
_atom_type_description
_atom_type_scat_dispersion_real
_atom_type_scat_dispersion_imag
_atom_type_scat_source
C C 0.0033 0.0016 'International Tables Vol C Tables 4.2.6.8 and 6.1.1.4'
H H 0.0000 0.0000 'International Tables Vol C Tables 4.2.6.8 and 6.1.1.4'
B B 0.0013 0.0007 'International Tables Vol C Tables 4.2.6.8 and 6.1.1.4'
Fe Fe 0.3463 0.8444 'International Tables Vol C Tables 4.2.6.8 and 6.1.1.4'
O O 0.0106 0.0060 'International Tables Vol C Tables 4.2.6.8 and 6.1.1.4'
P P 0.1023 0.0942 'International Tables Vol C Tables 4.2.6.8 and 6.1.1.4'

loop_
_geom_angle_atom_site_label_1
_geom_angle_atom_site_label_2
_geom_angle_atom_site_label_3
_geom_angle
C42 Fe1 C43 90.47(9)
C42 Fe1 C4 96.42(9)
C43 Fe1 C4 108.88(10)
C42 Fe1 C3 93.38(10)
C43 Fe1 C3 148.27(10)
C4 Fe1 C3 39.39(11)
C42 Fe1 C5 130.59(9)
C43 Fe1 C5 88.50(9)
C4 Fe1 C5 38.83(10)
C3 Fe1 C5 65.37(10)
C42 Fe1 C2 124.24(11)
C43 Fe1 C2 144.82(10)
C4 Fe1 C2 65.64(10)
C3 Fe1 C2 38.85(11)
C5 Fe1 C2 65.42(9)
C42 Fe1 C1 158.50(10)
C43 Fe1 C1 105.99(10)
C4 Fe1 C1 65.51(9)
C3 Fe1 C1 65.33(10)
C5 Fe1 C1 39.10(9)
C2 Fe1 C1 39.03(10)
C42 Fe1 P1 91.97(6)
C43 Fe1 P1 94.98(7)
C4 Fe1 P1 154.56(8)
C3 Fe1 P1 116.32(8)
C5 Fe1 P1 137.33(7)
C2 Fe1 P1 89.83(7)
C1 Fe1 P1 100.08(6)
B1 P1 C24 112.34(9)
B1 P1 Fe1 124.64(7)
C24 P1 Fe1 122.91(6)
C2 C1 C5 107.6(2)
C2 C1 Fe1 70.28(13)
C5 C1 Fe1 70.23(12)
C3 C2 C1 108.0(2)
C3 C2 Fe1 70.10(13)
C1 C2 Fe1 70.69(13)
C2 C3 C4 108.3(2)
C2 C3 Fe1 71.05(14)
C4 C3 Fe1 70.19(13)
C5 C4 C3 107.9(2)
C5 C4 Fe1 71.16(13)
C3 C4 Fe1 70.42(13)
C4 C5 C1 108.2(2)
C4 C5 Fe1 70.01(12)
C1 C5 Fe1 70.68(12)
C7 C6 C11 116.09(17)
C7 C6 B1 126.56(16)
C11 C6 B1 117.31(16)
C8 C7 C6 121.04(18)
C8 C7 C12 115.68(17)
C6 C7 C12 123.27(17)
C9 C8 C7 122.38(19)
C8 C9 C10 117.28(19)
C8 C9 C13 122.0(2)
C10 C9 C13 120.7(2)
C9 C10 C11 121.99(19)
C10 C11 C6 121.19(18)
C10 C11 C14 117.25(18)
C6 C11 C14 121.55(17)
C20 C15 C16 115.53(17)
C20 C15 B1 125.05(17)
C16 C15 B1 119.41(17)
C17 C16 C15 120.9(2)
C17 C16 C21 116.22(19)
C15 C16 C21 122.91(18)
C18 C17 C16 122.7(2)
C19 C18 C17 116.9(2)
C19 C18 C22 121.2(2)
C17 C18 C22 121.8(2)
C18 C19 C20 122.6(2)
C19 C20 C15 121.3(2)
C19 C20 C23 115.39(19)
C15 C20 C23 123.26(17)
C25 C24 C29 117.99(16)
C25 C24 P1 119.94(13)
C29 C24 P1 120.76(13)
C26 C25 C24 118.31(17)
C26 C25 C30 115.78(16)
C24 C25 C30 125.68(16)
C27 C26 C25 123.18(18)
C28 C27 C26 116.91(18)
C28 C27 C34 121.59(18)
C26 C27 C34 121.49(18)
C27 C28 C29 123.80(18)
C28 C29 C24 117.74(17)
C28 C29 C38 115.41(16)
C24 C29 C38 126.73(17)
C32 C30 C31 109.90(17)
C32 C30 C33 106.29(16)
C31 C30 C33 105.41(16)
C32 C30 C25 113.92(15)
C31 C30 C25 108.74(15)
C33 C30 C25 112.22(15)
C36 C34 C37 109.8(3)
C36 C34 C35 108.4(3)
C37 C34 C35 106.8(3)
C36 C34 C27 112.4(2)
C37 C34 C27 108.08(19)
C35 C34 C27 111.21(19)
C39 C38 C40 109.86(18)
C39 C38 C41 105.51(18)
C40 C38 C41 105.42(18)
C39 C38 C29 107.25(16)
C40 C38 C29 115.90(16)
C41 C38 C29 112.45(17)
O1 C42 Fe1 175.03(18)
O2 C43 Fe1 174.41(19)
C6 B1 C15 119.57(15)
C6 B1 P1 116.38(13)
C15 B1 P1 124.00(14)

loop_
_geom_bond_atom_site_label_1
_geom_bond_atom_site_label_2
_geom_bond_distance
Fe1 C42 1.773(2)
Fe1 C43 1.776(2)
Fe1 C4 2.096(2)
Fe1 C3 2.100(2)
Fe1 C5 2.111(2)
Fe1 C2 2.112(2)
Fe1 C1 2.117(2)
Fe1 P1 2.3740(5)
P1 B1 1.857(2)
P1 C24 1.8746(18)
O1 C42 1.141(2)
O2 C43 1.141(3)
C1 C2 1.413(4)
C1 C5 1.415(3)
C2 C3 1.401(4)
C3 C4 1.414(4)
C4 C5 1.399(4)
C6 C7 1.410(3)
C6 C11 1.428(3)
C6 B1 1.611(3)
C7 C8 1.397(3)
C7 C12 1.513(3)
C8 C9 1.384(3)
C9 C10 1.389(3)
C9 C13 1.511(3)
C10 C11 1.390(3)
C11 C14 1.507(3)
C15 C20 1.417(3)
C15 C16 1.429(3)
C15 B1 1.615(3)
C16 C17 1.394(3)
C16 C21 1.505(3)
C17 C18 1.385(4)
C18 C19 1.376(3)
C18 C22 1.513(3)
C19 C20 1.401(3)
C20 C23 1.508(3)
C24 C25 1.433(3)
C24 C29 1.440(2)
C25 C26 1.397(3)
C25 C30 1.562(2)
C26 C27 1.383(3)
C27 C28 1.382(3)
C27 C34 1.536(3)
C28 C29 1.398(3)
C29 C38 1.566(3)
C30 C32 1.534(3)
C30 C31 1.537(3)
C30 C33 1.541(3)
C34 C36 1.502(4)
C34 C37 1.526(4)
C34 C35 1.531(4)
C38 C39 1.530(3)
C38 C40 1.534(3)
C38 C41 1.541(3)

loop_
_geom_torsion_atom_site_label_1
_geom_torsion_atom_site_label_2
_geom_torsion_atom_site_label_3
_geom_torsion_atom_site_label_4
_geom_torsion
C42 Fe1 P1 B1 75.69(10)
C43 Fe1 P1 B1 166.34(10)
C4 Fe1 P1 B1 -33.75(19)
C3 Fe1 P1 B1 -19.07(12)
C5 Fe1 P1 B1 -100.48(13)
C2 Fe1 P1 B1 -48.57(11)
C1 Fe1 P1 B1 -86.42(11)
C42 Fe1 P1 C24 -99.97(9)
C43 Fe1 P1 C24 -9.32(10)
C4 Fe1 P1 C24 150.59(18)
C3 Fe1 P1 C24 165.27(11)
C5 Fe1 P1 C24 83.86(12)
C2 Fe1 P1 C24 135.77(11)
C1 Fe1 P1 C24 97.92(10)
C42 Fe1 C1 C2 -46.1(3)
C43 Fe1 C1 C2 175.24(14)
C4 Fe1 C1 C2 -80.91(16)
C3 Fe1 C1 C2 -37.41(15)
C5 Fe1 C1 C2 -118.1(2)
P1 Fe1 C1 C2 77.04(14)
C42 Fe1 C1 C5 72.0(3)
C43 Fe1 C1 C5 -66.67(16)
C4 Fe1 C1 C5 37.18(15)
C3 Fe1 C1 C5 80.68(16)
C2 Fe1 C1 C5 118.1(2)
P1 Fe1 C1 C5 -164.87(13)
C5 C1 C2 C3 -0.1(2)
Fe1 C1 C2 C3 60.46(15)
C5 C1 C2 Fe1 -60.59(15)
C42 Fe1 C2 C3 43.02(18)
C43 Fe1 C2 C3 -126.30(19)
C4 Fe1 C2 C3 -37.79(15)
C5 Fe1 C2 C3 -80.63(16)
C1 Fe1 C2 C3 -118.4(2)
P1 Fe1 C2 C3 135.28(14)
C42 Fe1 C2 C1 161.38(13)
C43 Fe1 C2 C1 -8.0(2)
C4 Fe1 C2 C1 80.56(15)
C3 Fe1 C2 C1 118.4(2)
C5 Fe1 C2 C1 37.72(14)
P1 Fe1 C2 C1 -106.36(13)
C1 C2 C3 C4 -0.2(3)
Fe1 C2 C3 C4 60.62(16)
C1 C2 C3 Fe1 -60.84(16)
C42 Fe1 C3 C2 -145.59(15)
C43 Fe1 C3 C2 118.0(2)
C4 Fe1 C3 C2 118.4(2)
C5 Fe1 C3 C2 80.78(15)
C1 Fe1 C3 C2 37.58(14)
P1 Fe1 C3 C2 -51.72(15)
C42 Fe1 C3 C4 96.00(16)
C43 Fe1 C3 C4 -0.4(3)
C5 Fe1 C3 C4 -37.62(14)
C2 Fe1 C3 C4 -118.4(2)
C1 Fe1 C3 C4 -80.83(16)
P1 Fe1 C3 C4 -170.12(12)
C2 C3 C4 C5 0.5(3)
Fe1 C3 C4 C5 61.65(16)
C2 C3 C4 Fe1 -61.17(16)
C42 Fe1 C4 C5 154.74(14)
C43 Fe1 C4 C5 62.03(16)
C3 Fe1 C4 C5 -117.7(2)
C2 Fe1 C4 C5 -80.47(16)
C1 Fe1 C4 C5 -37.42(14)
P1 Fe1 C4 C5 -96.8(2)
C42 Fe1 C4 C3 -87.51(16)
C43 Fe1 C4 C3 179.78(15)
C5 Fe1 C4 C3 117.7(2)
C2 Fe1 C4 C3 37.28(16)
C1 Fe1 C4 C3 80.33(17)
P1 Fe1 C4 C3 21.0(3)
C3 C4 C5 C1 -0.6(2)
Fe1 C4 C5 C1 60.62(15)
C3 C4 C5 Fe1 -61.18(15)
C2 C1 C5 C4 0.4(2)
Fe1 C1 C5 C4 -60.19(15)
C2 C1 C5 Fe1 60.63(15)
C42 Fe1 C5 C4 -33.95(19)
C43 Fe1 C5 C4 -123.28(15)
C3 Fe1 C5 C4 38.16(16)
C2 Fe1 C5 C4 81.07(17)
C1 Fe1 C5 C4 118.7(2)
P1 Fe1 C5 C4 141.00(13)
C42 Fe1 C5 C1 -152.67(15)
C43 Fe1 C5 C1 118.00(16)
C4 Fe1 C5 C1 -118.7(2)
C3 Fe1 C5 C1 -80.57(17)
C2 Fe1 C5 C1 -37.65(16)
P1 Fe1 C5 C1 22.28(19)
C11 C6 C7 C8 -1.2(3)
B1 C6 C7 C8 176.54(18)
C11 C6 C7 C12 177.89(18)
B1 C6 C7 C12 -4.4(3)
C6 C7 C8 C9 0.1(3)
C12 C7 C8 C9 -179.03(19)
C7 C8 C9 C10 0.4(3)
C7 C8 C9 C13 178.1(2)
C8 C9 C10 C11 0.3(3)
C13 C9 C10 C11 -177.5(2)
C9 C10 C11 C6 -1.5(3)
C9 C10 C11 C14 -179.95(19)
C7 C6 C11 C10 1.9(3)
B1 C6 C11 C10 -176.09(17)
C7 C6 C11 C14 -179.74(18)
B1 C6 C11 C14 2.3(3)
C20 C15 C16 C17 3.9(3)
B1 C15 C16 C17 -175.62(17)
C20 C15 C16 C21 -175.78(18)
B1 C15 C16 C21 4.7(3)
C15 C16 C17 C18 -2.0(3)
C21 C16 C17 C18 177.7(2)
C16 C17 C18 C19 -1.0(3)
C16 C17 C18 C22 -179.0(2)
C17 C18 C19 C20 2.1(3)
C22 C18 C19 C20 -180.0(2)
C18 C19 C20 C15 0.0(3)
C18 C19 C20 C23 -176.9(2)
C16 C15 C20 C19 -2.9(3)
B1 C15 C20 C19 176.56(17)
C16 C15 C20 C23 173.68(18)
B1 C15 C20 C23 -6.9(3)
B1 P1 C24 C25 -69.89(16)
Fe1 P1 C24 C25 106.25(14)
B1 P1 C24 C29 96.78(16)
Fe1 P1 C24 C29 -87.08(15)
C29 C24 C25 C26 -15.7(3)
P1 C24 C25 C26 151.32(15)
C29 C24 C25 C30 158.53(17)
P1 C24 C25 C30 -34.4(2)
C24 C25 C26 C27 7.1(3)
C30 C25 C26 C27 -167.75(18)
C25 C26 C27 C28 5.3(3)
C25 C26 C27 C34 -174.64(19)
C26 C27 C28 C29 -9.0(3)
C34 C27 C28 C29 170.87(19)
C27 C28 C29 C24 0.2(3)
C27 C28 C29 C38 176.42(18)
C25 C24 C29 C28 12.3(3)
P1 C24 C29 C28 -154.67(15)
C25 C24 C29 C38 -163.48(17)
P1 C24 C29 C38 29.6(2)
C26 C25 C30 C32 -108.7(2)
C24 C25 C30 C32 76.9(2)
C26 C25 C30 C31 128.36(18)
C24 C25 C30 C31 -46.0(2)
C26 C25 C30 C33 12.2(2)
C24 C25 C30 C33 -162.23(18)
C28 C27 C34 C36 22.9(4)
C26 C27 C34 C36 -157.2(3)
C28 C27 C34 C37 -98.4(3)
C26 C27 C34 C37 81.5(3)
C28 C27 C34 C35 144.6(2)
C26 C27 C34 C35 -35.5(3)
C28 C29 C38 C39 -120.20(19)
C24 C29 C38 C39 55.6(2)
C28 C29 C38 C40 116.7(2)
C24 C29 C38 C40 -67.5(2)
C28 C29 C38 C41 -4.7(3)
C24 C29 C38 C41 171.17(19)
C43 Fe1 C42 O1 54(2)
C4 Fe1 C42 O1 -55(2)
C3 Fe1 C42 O1 -95(2)
C5 Fe1 C42 O1 -35(2)
C2 Fe1 C42 O1 -120(2)
C1 Fe1 C42 O1 -87(2)
P1 Fe1 C42 O1 149(2)
C42 Fe1 C43 O2 -68.3(19)
C4 Fe1 C43 O2 29(2)
C3 Fe1 C43 O2 29(2)
C5 Fe1 C43 O2 62.3(19)
C2 Fe1 C43 O2 102.9(19)
C1 Fe1 C43 O2 97.7(19)
P1 Fe1 C43 O2 -160.4(19)
C7 C6 B1 C15 109.7(2)
C11 C6 B1 C15 -72.6(2)
C7 C6 B1 P1 -72.8(2)
C11 C6 B1 P1 104.88(17)
C20 C15 B1 C6 116.6(2)
C16 C15 B1 C6 -64.0(2)
C20 C15 B1 P1 -60.7(2)
C16 C15 B1 P1 118.77(17)
C24 P1 B1 C6 -168.04(13)
Fe1 P1 B1 C6 15.90(17)
C24 P1 B1 C15 9.28(18)
Fe1 P1 B1 C15 -166.78(12)
